data_1525711
loop_
_publ_author_name
'Bramnik, K.G.'
'Ehrenberg, H.'
'Fuess, H.'

_publ_section_title
;
 Preparation, crystal structure, and magnetic studies of a new Sr7 Re4 O19
 double oxide and its relation to the structure of Ba7 Ir6 O19
;
_journal_name_full 'Journal of Solid State Chemistry'
_journal_page_first 45
_journal_page_last 49
_journal_volume 160
_journal_year 2001
_chemical_formula_sum 'O19 Re4 Sr7'
_chemical_name_systematic 'Sr7 Re4 O19'
_space_group_IT_number 12
_symmetry_space_group_name_Hall '-C 2y'
_symmetry_space_group_name_H-M 'C 1 2/m 1'
_cell_angle_alpha 90
_cell_angle_beta 98.3504
_cell_angle_gamma 90
_cell_formula_units_Z 2
_cell_length_a 13.6432
_cell_length_b 5.60509
_cell_length_c 10.37483
_cell_volume 784.966
_citation_journal_id_ASTM JSSCBI
_cod_data_source_file Bramnik_JSSCBI_2001_1652.cif
_cod_data_source_block O19Re4Sr7
_cod_original_cell_volume 784.9664
_cod_database_code 1525711

loop_
_symmetry_equiv_pos_as_xyz
x,y,z
-x,y,-z
-x,-y,-z
x,-y,z
x+1/2,y+1/2,z
-x+1/2,y+1/2,-z
-x+1/2,-y+1/2,-z
x+1/2,-y+1/2,z

loop_
_atom_site_label
_atom_site_type_symbol
_atom_site_fract_x
_atom_site_fract_y
_atom_site_fract_z
_atom_site_occupancy
_atom_site_U_iso_or_equiv
Sr1 Sr+2 0.7923 0 0.4061 1 0.0
O7 O-2 0 0 0.5 1 0.0
Re1 Re+6 0.0354 0 0.319 1 0.0
O4 O-2 0.392 0 0.071 1 0.0
Sr2 Sr+2 0.5839 0 0.1588 1 0.0
O5 O-2 0.048 0 0.145 1 0.0
O1 O-2 0.624 0.752 0.376 1 0.0
O3 O-2 0.426 0.26 0.287 1 0.0
Sr4 Sr+2 0 0.5 0.5 1 0.0
O2 O-2 0.24 0.748 0.157 1 0.0
O6 O-2 0.69 0 0.61 1 0.0
Re2 Re+6 0.328 0 0.2164 1 0.0
Sr3 Sr+2 0.8593 0 0.047 1 0.0
